data_1544810
loop_
_publ_author_name
'Urtizberea, A.'
'Roubeau, O.'

_publ_section_title
;
 Switchable slow relaxation of magnetization in the native low temperature
 phase of a cooperative spin-crossover compound.
;
_journal_issue 3
_journal_name_full 'Chemical science'
_journal_page_first 2290
_journal_page_last 2295
_journal_paper_doi 10.1039/c6sc04737h
_journal_volume 8
_journal_year 2017
_chemical_formula_moiety 'C12 H24 Fe N24, 2(C F3 O3 S)'
_chemical_formula_sum 'C14 H24 F6 Fe N24 O6 S2'
_chemical_formula_weight 858.54
_chemical_name_systematic
;
 ?
;
_space_group_crystal_system trigonal
_space_group_IT_number 148
_space_group_name_Hall '-R 3'
_space_group_name_H-M_alt 'R -3 :H'
_symmetry_space_group_name_Hall '-R 3'
_symmetry_space_group_name_H-M 'R -3 :H'
_atom_sites_solution_hydrogens geom
_audit_creation_method SHELXL-2014
_audit_update_record
;
2016-07-14 deposited with the CCDC.
2016-12-12 downloaded from the CCDC.
;
_cell_angle_alpha 90
_cell_angle_beta 90
_cell_angle_gamma 120
_cell_formula_units_Z 18
_cell_length_a 19.724(4)
_cell_length_b 19.724(4)
_cell_length_c 45.031(9)
_cell_measurement_reflns_used 7055
_cell_measurement_temperature 84(2)
_cell_measurement_theta_max 26.00
_cell_measurement_theta_min 3.25
_cell_volume 15172(5)
_computing_cell_refinement 'Bruker SAINT'
_computing_data_collection 'Bruker APEX 2'
_computing_data_reduction 'Bruker SAINT'
_computing_structure_refinement 'SHELXL-2014 (Sheldrick, 2015)'
_computing_structure_solution 'SHELXT (Sheldrick, 2015)'
_diffrn_ambient_temperature 85(2)
_diffrn_measured_fraction_theta_full 0.839
_diffrn_measured_fraction_theta_max 0.842
_diffrn_measurement_device_type 'Bruker APEX II CCD diffractometer'
_diffrn_measurement_method '\w rotation with narrow frames'
_diffrn_radiation_monochromator 'silicon 111'
_diffrn_radiation_source 'Advanced Light Source station 11.3.1'
_diffrn_radiation_type synchrotron
_diffrn_radiation_wavelength 0.7749
_diffrn_reflns_av_R_equivalents 0.0821
_diffrn_reflns_av_unetI/netI 0.0490
_diffrn_reflns_Laue_measured_fraction_full 0.839
_diffrn_reflns_Laue_measured_fraction_max 0.842
_diffrn_reflns_limit_h_max 22
_diffrn_reflns_limit_h_min -22
_diffrn_reflns_limit_k_max 22
_diffrn_reflns_limit_k_min -22
_diffrn_reflns_limit_l_max 51
_diffrn_reflns_limit_l_min -50
_diffrn_reflns_number 28853
_diffrn_reflns_point_group_measured_fraction_full 0.839
_diffrn_reflns_point_group_measured_fraction_max 0.842
_diffrn_reflns_theta_full 26.120
_diffrn_reflns_theta_max 26.077
_diffrn_reflns_theta_min 3.264
_exptl_absorpt_coefficient_mu 0.850
_exptl_absorpt_correction_T_max 0.746
_exptl_absorpt_correction_T_min 0.668
_exptl_absorpt_correction_type multi-scan
_exptl_absorpt_process_details 'SADABS-2008/1 - Bruker AXS'
_exptl_crystal_colour 'light purple'
_exptl_crystal_density_diffrn 1.691
_exptl_crystal_description block
_exptl_crystal_F_000 7848
_exptl_crystal_preparation ', Magnetic properties'
_exptl_crystal_size_max 0.120
_exptl_crystal_size_mid 0.080
_exptl_crystal_size_min 0.060
_refine_diff_density_max 0.245
_refine_diff_density_min -0.325
_refine_diff_density_rms 0.061
_refine_ls_extinction_method none
_refine_ls_goodness_of_fit_ref 1.082
_refine_ls_hydrogen_treatment constr
_refine_ls_matrix_type full
_refine_ls_number_parameters 484
_refine_ls_number_reflns 4360
_refine_ls_number_restraints 0
_refine_ls_restrained_S_all 1.082
_refine_ls_R_factor_all 0.0609
_refine_ls_R_factor_gt 0.0403
_refine_ls_shift/su_max 0.001
_refine_ls_shift/su_mean 0.000
_refine_ls_structure_factor_coef Fsqd
_refine_ls_weighting_details 'w=1/[\s^2^(Fo^2^)+(0.0416P)^2^+42.8581P] where P=(Fo^2^+2Fc^2^)/3'
_refine_ls_weighting_scheme calc
_refine_ls_wR_factor_gt 0.0940
_refine_ls_wR_factor_ref 0.1087
_reflns_Friedel_coverage 0.000
_reflns_number_gt 3400
_reflns_number_total 4360
_reflns_threshold_expression 'I > 2\s(I)'
_cod_data_source_file c6sc04737h2.cif
_cod_data_source_block 85K
_cod_depositor_comments
;Adding full bibliography for 1544809--1544810.cif.

 Adding full bibliography for 1544809--1544810.cif.
;
_cod_original_cell_volume 15172(7)
_cod_database_code 1544810
_shelx_space_group_comment
;
The symmetry employed for this shelxl refinement is uniquely defined
by the following loop, which should always be used as a source of
symmetry information in preference to the above space-group names.
They are only intended as comments.
;
_shelx_estimated_absorpt_t_min 0.905
_shelx_estimated_absorpt_t_max 0.951
_shelxl_version_number 2014-3

loop_
_space_group_symop_operation_xyz
'x, y, z'
'-y, x-y, z'
'-x+y, -x, z'
'x+2/3, y+1/3, z+1/3'
'-y+2/3, x-y+1/3, z+1/3'
'-x+y+2/3, -x+1/3, z+1/3'
'x+1/3, y+2/3, z+2/3'
'-y+1/3, x-y+2/3, z+2/3'
'-x+y+1/3, -x+2/3, z+2/3'
'-x, -y, -z'
'y, -x+y, -z'
'x-y, x, -z'
'-x+2/3, -y+1/3, -z+1/3'
'y+2/3, -x+y+1/3, -z+1/3'
'x-y+2/3, x+1/3, -z+1/3'
'-x+1/3, -y+2/3, -z+2/3'
'y+1/3, -x+y+2/3, -z+2/3'
'x-y+1/3, x+2/3, -z+2/3'

loop_
_atom_site_label
_atom_site_type_symbol
_atom_site_fract_x
_atom_site_fract_y
_atom_site_fract_z
_atom_site_U_iso_or_equiv
_atom_site_adp_type
_atom_site_occupancy
_atom_site_site_symmetry_order
_atom_site_calc_flag
_atom_site_refinement_flags_posn
_atom_site_refinement_flags_adp
_atom_site_refinement_flags_occupancy
Fe1 Fe 0.3333 0.6667 0.58664(2) 0.0178(2) Uani 1 3 d S T P
Fe2 Fe 0.0000 0.0000 0.58800(2) 0.0190(2) Uani 1 3 d S T P
Fe3 Fe 0.6667 0.3333 0.58258(2) 0.0184(2) Uani 1 3 d S T P
N1 N 0.42213(16) 0.68062(16) 0.61174(6) 0.0202(6) Uani 1 1 d . . .
N2 N 0.42037(18) 0.62141(17) 0.62827(7) 0.0266(7) Uani 1 1 d . . .
N3 N 0.48654(18) 0.64671(18) 0.64187(7) 0.0265(7) Uani 1 1 d . . .
N4 N 0.53176(16) 0.72264(16) 0.63432(6) 0.0207(6) Uani 1 1 d . . .
N5 N 0.34968(16) 0.59358(16) 0.56144(6) 0.0206(6) Uani 1 1 d . . .
N6 N 0.29695(18) 0.54388(18) 0.54095(6) 0.0277(7) Uani 1 1 d . . .
N7 N 0.32440(19) 0.5042(2) 0.52799(7) 0.0303(7) Uani 1 1 d . . .
N8 N 0.39563(17) 0.52790(17) 0.53969(6) 0.0233(7) Uani 1 1 d . . .
N9 N 0.09052(17) 0.08976(17) 0.55995(6) 0.0228(7) Uani 1 1 d . . .
N10 N 0.14693(18) 0.07990(18) 0.54648(7) 0.0282(7) Uani 1 1 d . . .
N11 N 0.19165(18) 0.14090(19) 0.53035(7) 0.0292(7) Uani 1 1 d . . .
N12 N 0.16374(17) 0.19051(17) 0.53321(6) 0.0220(6) Uani 1 1 d . . .
N13 N 0.08678(17) -0.00584(17) 0.61629(6) 0.0234(7) Uani 1 1 d . . .
N14 N 0.07211(19) -0.07061(19) 0.63213(7) 0.0307(7) Uani 1 1 d . . .
N15 N 0.13257(18) -0.05531(18) 0.64802(7) 0.0306(7) Uani 1 1 d . . .
N16 N 0.18706(17) 0.01921(17) 0.64284(6) 0.0218(6) Uani 1 1 d . . .
N17 N 0.66665(17) 0.24349(17) 0.55286(6) 0.0221(6) Uani 1 1 d . . .
N18 N 0.59819(18) 0.17882(17) 0.54468(7) 0.0263(7) Uani 1 1 d . . .
N19 N 0.61205(18) 0.13765(18) 0.52600(6) 0.0266(7) Uani 1 1 d . . .
N20 N 0.69046(17) 0.17552(17) 0.52164(6) 0.0236(7) Uani 1 1 d . . .
N21 N 0.57791(17) 0.24023(17) 0.60939(6) 0.0217(6) Uani 1 1 d . . .
N22 N 0.51923(18) 0.24696(18) 0.62277(7) 0.0286(7) Uani 1 1 d . . .
N23 N 0.47004(18) 0.18138(18) 0.63509(7) 0.0283(7) Uani 1 1 d . . .
N24 N 0.49662(17) 0.13137(17) 0.62996(6) 0.0216(6) Uani 1 1 d . . .
C1 C 0.4919(2) 0.7424(2) 0.61580(7) 0.0211(7) Uani 1 1 d . . .
H1A H 0.5105 0.7924 0.6070 0.025 Uiso 1 1 calc R U .
C2 C 0.6118(2) 0.7701(2) 0.64500(8) 0.0262(8) Uani 1 1 d . . .
H2A H 0.6264 0.8254 0.6448 0.039 Uiso 1 1 calc R U .
H2B H 0.6473 0.7624 0.6321 0.039 Uiso 1 1 calc R U .
H2C H 0.6155 0.7544 0.6653 0.039 Uiso 1 1 calc R U .
C3 C 0.4103(2) 0.5822(2) 0.56014(7) 0.0228(8) Uani 1 1 d . . .
H3A H 0.4564 0.6084 0.5718 0.027 Uiso 1 1 calc R U .
C4 C 0.4409(2) 0.4905(2) 0.53187(8) 0.0285(8) Uani 1 1 d . . .
H4A H 0.4962 0.5258 0.5366 0.043 Uiso 1 1 calc R U .
H4B H 0.4354 0.4786 0.5106 0.043 Uiso 1 1 calc R U .
H4C H 0.4216 0.4418 0.5432 0.043 Uiso 1 1 calc R U .
C5 C 0.1023(2) 0.1588(2) 0.55146(7) 0.0216(7) Uani 1 1 d . . .
H5A H 0.0722 0.1819 0.5573 0.026 Uiso 1 1 calc R U .
C6 C 0.2021(2) 0.2670(2) 0.51866(8) 0.0293(8) Uani 1 1 d . . .
H6A H 0.1625 0.2759 0.5091 0.044 Uiso 1 1 calc R U .
H6B H 0.2387 0.2685 0.5036 0.044 Uiso 1 1 calc R U .
H6C H 0.2308 0.3080 0.5335 0.044 Uiso 1 1 calc R U .
C7 C 0.1582(2) 0.0480(2) 0.62336(8) 0.0242(8) Uani 1 1 d . . .
H7A H 0.1849 0.0998 0.6157 0.029 Uiso 1 1 calc R U .
C8 C 0.2641(2) 0.0553(2) 0.65666(8) 0.0290(8) Uani 1 1 d . . .
H8A H 0.3045 0.0823 0.6415 0.044 Uiso 1 1 calc R U .
H8B H 0.2716 0.0147 0.6661 0.044 Uiso 1 1 calc R U .
H8C H 0.2681 0.0930 0.6717 0.044 Uiso 1 1 calc R U .
C9 C 0.7218(2) 0.2395(2) 0.53803(7) 0.0251(8) Uani 1 1 d . . .
H9A H 0.7761 0.2769 0.5390 0.030 Uiso 1 1 calc R U .
C10 C 0.7255(2) 0.1439(2) 0.50116(8) 0.0328(9) Uani 1 1 d . . .
H10A H 0.7826 0.1766 0.5018 0.049 Uiso 1 1 calc R U .
H10B H 0.7070 0.1437 0.4809 0.049 Uiso 1 1 calc R U .
H10C H 0.7102 0.0903 0.5070 0.049 Uiso 1 1 calc R U .
C11 C 0.5621(2) 0.1679(2) 0.61437(7) 0.0217(8) Uani 1 1 d . . .
H11A H 0.5926 0.1458 0.6079 0.026 Uiso 1 1 calc R U .
C12 C 0.4520(2) 0.0495(2) 0.63950(8) 0.0271(8) Uani 1 1 d . . .
H12A H 0.4827 0.0238 0.6357 0.041 Uiso 1 1 calc R U .
H12B H 0.4027 0.0226 0.6284 0.041 Uiso 1 1 calc R U .
H12C H 0.4406 0.0473 0.6608 0.041 Uiso 1 1 calc R U .
S1 S 0.35378(5) 0.37521(5) 0.60513(2) 0.0231(2) Uani 1 1 d . . .
O1 O 0.31660(15) 0.40330(15) 0.58487(5) 0.0292(6) Uani 1 1 d . . .
O2 O 0.32422(15) 0.36201(15) 0.63503(5) 0.0310(6) Uani 1 1 d . . .
O3 O 0.43757(15) 0.41284(16) 0.60247(6) 0.0370(7) Uani 1 1 d . . .
C13 C 0.3218(2) 0.2772(2) 0.59154(8) 0.0278(8) Uani 1 1 d . . .
F1 F 0.24387(13) 0.23204(13) 0.59244(5) 0.0411(6) Uani 1 1 d . . .
F2 F 0.34388(14) 0.27818(14) 0.56323(5) 0.0376(6) Uani 1 1 d . . .
F3 F 0.35076(16) 0.24027(14) 0.60739(5) 0.0473(7) Uani 1 1 d . . .
S2 S 0.28913(5) -0.03311(5) 0.56756(2) 0.0242(2) Uani 1 1 d . . .
O4 O 0.23236(14) -0.05981(15) 0.54403(5) 0.0299(6) Uani 1 1 d . . .
O5 O 0.33390(17) -0.07225(17) 0.57000(6) 0.0374(7) Uani 1 1 d . . .
O6 O 0.26356(17) -0.01774(16) 0.59533(5) 0.0367(7) Uani 1 1 d . . .
C14 C 0.3612(2) 0.0644(2) 0.55524(8) 0.0327(9) Uani 1 1 d . . .
F4 F 0.33106(15) 0.11126(13) 0.55175(5) 0.0430(6) Uani 1 1 d . . .
F5 F 0.39232(14) 0.06225(16) 0.52879(5) 0.0472(7) Uani 1 1 d . . .
F6 F 0.42087(15) 0.09969(15) 0.57410(5) 0.0529(7) Uani 1 1 d . . .

loop_
_atom_site_aniso_label
_atom_site_aniso_U_11
_atom_site_aniso_U_22
_atom_site_aniso_U_33
_atom_site_aniso_U_23
_atom_site_aniso_U_13
_atom_site_aniso_U_12
Fe1 0.0182(3) 0.0182(3) 0.0171(4) 0.000 0.000 0.00909(15)
Fe2 0.0202(3) 0.0202(3) 0.0166(4) 0.000 0.000 0.01009(15)
Fe3 0.0196(3) 0.0196(3) 0.0160(4) 0.000 0.000 0.00980(15)
N1 0.0229(16) 0.0205(15) 0.0172(14) 0.0016(12) 0.0035(12) 0.0108(13)
N2 0.0298(17) 0.0239(16) 0.0254(16) 0.0056(13) -0.0019(13) 0.0130(14)
N3 0.0245(17) 0.0282(17) 0.0241(16) 0.0051(13) -0.0011(13) 0.0112(14)
N4 0.0219(15) 0.0229(16) 0.0163(14) -0.0026(12) -0.0032(12) 0.0105(13)
N5 0.0195(15) 0.0232(15) 0.0178(14) 0.0038(12) 0.0006(12) 0.0097(13)
N6 0.0306(17) 0.0331(18) 0.0235(16) -0.0099(14) -0.0034(14) 0.0191(15)
N7 0.0310(18) 0.0405(19) 0.0257(16) -0.0070(14) -0.0050(14) 0.0226(16)
N8 0.0291(17) 0.0268(16) 0.0172(14) 0.0003(12) 0.0034(12) 0.0165(14)
N9 0.0237(16) 0.0248(16) 0.0214(15) -0.0003(12) -0.0002(12) 0.0133(13)
N10 0.0265(17) 0.0272(17) 0.0297(17) 0.0011(14) 0.0057(14) 0.0125(14)
N11 0.0309(18) 0.0304(18) 0.0285(17) 0.0047(14) 0.0063(14) 0.0169(15)
N12 0.0218(16) 0.0231(16) 0.0207(15) 0.0023(12) 0.0011(12) 0.0109(13)
N13 0.0258(17) 0.0214(16) 0.0215(15) 0.0033(12) 0.0022(12) 0.0107(14)
N14 0.0282(18) 0.0297(18) 0.0346(18) 0.0076(14) -0.0008(15) 0.0149(15)
N15 0.0293(18) 0.0318(18) 0.0298(17) 0.0081(14) 0.0010(14) 0.0146(15)
N16 0.0242(16) 0.0261(16) 0.0167(14) -0.0015(12) 0.0012(12) 0.0137(14)
N17 0.0242(16) 0.0234(16) 0.0192(15) -0.0001(12) -0.0004(12) 0.0122(14)
N18 0.0254(17) 0.0216(16) 0.0265(16) -0.0010(13) -0.0004(13) 0.0078(14)
N19 0.0274(17) 0.0264(17) 0.0239(16) -0.0026(13) -0.0004(13) 0.0120(14)
N20 0.0271(17) 0.0255(16) 0.0199(15) -0.0012(13) 0.0010(13) 0.0145(14)
N21 0.0221(15) 0.0230(16) 0.0200(15) -0.0011(12) -0.0004(12) 0.0112(13)
N22 0.0252(17) 0.0270(17) 0.0332(17) 0.0004(14) 0.0068(14) 0.0129(14)
N23 0.0276(17) 0.0256(17) 0.0336(17) 0.0028(14) 0.0081(14) 0.0149(15)
N24 0.0237(16) 0.0236(16) 0.0181(14) 0.0019(12) 0.0021(12) 0.0123(13)
C1 0.0251(19) 0.0260(19) 0.0144(16) -0.0012(14) -0.0004(14) 0.0145(17)
C2 0.0253(19) 0.028(2) 0.0259(19) -0.0018(15) -0.0063(15) 0.0136(16)
C3 0.0251(19) 0.0230(18) 0.0193(17) 0.0036(15) 0.0029(15) 0.0112(16)
C4 0.035(2) 0.032(2) 0.026(2) 0.0000(16) 0.0046(16) 0.0213(18)
C5 0.0202(18) 0.0223(18) 0.0204(17) 0.0009(14) -0.0020(14) 0.0090(15)
C6 0.030(2) 0.027(2) 0.031(2) 0.0093(16) 0.0034(16) 0.0140(17)
C7 0.025(2) 0.0258(19) 0.0236(18) 0.0004(15) -0.0016(15) 0.0138(17)
C8 0.029(2) 0.036(2) 0.0249(19) -0.0101(16) -0.0063(16) 0.0188(18)
C9 0.029(2) 0.0259(19) 0.0228(18) -0.0044(15) -0.0032(15) 0.0155(17)
C10 0.041(2) 0.038(2) 0.027(2) -0.0047(17) 0.0030(17) 0.025(2)
C11 0.0227(19) 0.0242(19) 0.0172(17) 0.0022(14) -0.0012(14) 0.0110(15)
C12 0.029(2) 0.0252(19) 0.0257(19) 0.0088(15) 0.0042(16) 0.0122(17)
S1 0.0242(5) 0.0252(5) 0.0196(4) -0.0005(4) -0.0006(3) 0.0120(4)
O1 0.0369(15) 0.0331(15) 0.0247(13) 0.0044(11) 0.0005(11) 0.0228(13)
O2 0.0392(15) 0.0369(15) 0.0169(12) 0.0001(11) 0.0032(11) 0.0191(13)
O3 0.0236(14) 0.0407(16) 0.0412(16) -0.0018(13) 0.0005(12) 0.0120(13)
C13 0.037(2) 0.031(2) 0.0163(18) 0.0014(15) -0.0050(16) 0.0181(19)
F1 0.0377(14) 0.0313(12) 0.0351(13) -0.0007(10) -0.0009(10) 0.0028(11)
F2 0.0508(14) 0.0462(14) 0.0215(11) -0.0074(10) -0.0010(10) 0.0285(12)
F3 0.0753(18) 0.0457(14) 0.0374(13) -0.0101(11) -0.0216(13) 0.0425(14)
S2 0.0278(5) 0.0276(5) 0.0184(4) -0.0015(4) 0.0016(4) 0.0147(4)
O4 0.0267(14) 0.0341(15) 0.0280(13) -0.0055(11) -0.0041(11) 0.0146(12)
O5 0.0433(17) 0.0461(17) 0.0369(15) -0.0064(13) -0.0074(13) 0.0330(15)
O6 0.0519(18) 0.0398(16) 0.0209(14) 0.0015(12) 0.0134(12) 0.0247(14)
C14 0.028(2) 0.041(2) 0.0213(19) 0.0008(17) -0.0074(16) 0.0111(19)
F4 0.0531(15) 0.0305(13) 0.0408(14) 0.0027(10) -0.0063(12) 0.0174(12)
F5 0.0335(13) 0.0712(18) 0.0266(12) 0.0121(12) 0.0089(10) 0.0184(13)
F6 0.0403(14) 0.0524(16) 0.0349(13) 0.0069(12) -0.0171(11) -0.0002(12)

loop_
_atom_type_symbol
_atom_type_description
_atom_type_scat_dispersion_real
_atom_type_scat_dispersion_imag
_atom_type_scat_source
C C 0.0040 0.0020 'XDisp Program in WinGX L.J. Farrugia, J.Appl.Cryst. 2012,45,849-854'
H H 0.0000 0.0000 'XDisp Program in WinGX L.J. Farrugia, J.Appl.Cryst. 2012,45,849-854'
N N 0.0076 0.0040 'XDisp Program in WinGX L.J. Farrugia, J.Appl.Cryst. 2012,45,849-854'
O O 0.0132 0.0074 'XDisp Program in WinGX L.J. Farrugia, J.Appl.Cryst. 2012,45,849-854'
F F 0.0211 0.0125 'XDisp Program in WinGX L.J. Farrugia, J.Appl.Cryst. 2012,45,849-854'
S S 0.1431 0.1480 'XDisp Program in WinGX L.J. Farrugia, J.Appl.Cryst. 2012,45,849-854'
Fe Fe 0.3555 0.9930 'XDisp Program in WinGX L.J. Farrugia, J.Appl.Cryst. 2012,45,849-854'

loop_
_geom_angle_atom_site_label_1
_geom_angle_atom_site_label_2
_geom_angle_atom_site_label_3
_geom_angle
_geom_angle_site_symmetry_1
_geom_angle_site_symmetry_3
N5 Fe1 N5 90.53(11) 3_565 2_665
N5 Fe1 N5 90.53(11) 3_565 .
N5 Fe1 N5 90.53(11) 2_665 .
N5 Fe1 N1 90.23(11) 3_565 2_665
N5 Fe1 N1 88.49(11) 2_665 2_665
N5 Fe1 N1 178.77(11) . 2_665
N5 Fe1 N1 88.49(11) 3_565 3_565
N5 Fe1 N1 178.77(11) 2_665 3_565
N5 Fe1 N1 90.23(11) . 3_565
N1 Fe1 N1 90.76(11) 2_665 3_565
N5 Fe1 N1 178.77(11) 3_565 .
N5 Fe1 N1 90.23(11) 2_665 .
N5 Fe1 N1 88.49(11) . .
N1 Fe1 N1 90.76(11) 2_665 .
N1 Fe1 N1 90.76(11) 3_565 .
N9 Fe2 N9 89.82(11) 3 2
N9 Fe2 N9 89.82(11) 3 .
N9 Fe2 N9 89.82(11) 2 .
N9 Fe2 N13 92.04(11) 3 3
N9 Fe2 N13 88.83(11) 2 3
N9 Fe2 N13 177.69(10) . 3
N9 Fe2 N13 177.70(10) 3 2
N9 Fe2 N13 92.04(11) 2 2
N9 Fe2 N13 88.83(11) . 2
N13 Fe2 N13 89.35(11) 3 2
N9 Fe2 N13 88.83(11) 3 .
N9 Fe2 N13 177.70(10) 2 .
N9 Fe2 N13 92.04(11) . .
N13 Fe2 N13 89.36(11) 3 .
N13 Fe2 N13 89.36(11) 2 .
N21 Fe3 N21 91.89(11) . 2_655
N21 Fe3 N21 91.89(11) . 3_665
N21 Fe3 N21 91.89(11) 2_655 3_665
N21 Fe3 N17 88.95(11) . .
N21 Fe3 N17 91.68(10) 2_655 .
N21 Fe3 N17 176.31(11) 3_665 .
N21 Fe3 N17 176.30(11) . 2_655
N21 Fe3 N17 88.96(11) 2_655 2_655
N21 Fe3 N17 91.68(11) 3_665 2_655
N17 Fe3 N17 87.42(11) . 2_655
N21 Fe3 N17 91.69(11) . 3_665
N21 Fe3 N17 176.30(11) 2_655 3_665
N21 Fe3 N17 88.96(11) 3_665 3_665
N17 Fe3 N17 87.42(11) . 3_665
N17 Fe3 N17 87.42(11) 2_655 3_665
C1 N1 N2 106.4(3) . .
C1 N1 Fe1 130.4(2) . .
N2 N1 Fe1 123.1(2) . .
N3 N2 N1 109.7(3) . .
N2 N3 N4 106.7(3) . .
C1 N4 N3 108.9(3) . .
C1 N4 C2 128.9(3) . .
N3 N4 C2 122.2(3) . .
C3 N5 N6 106.0(3) . .
C3 N5 Fe1 129.6(2) . .
N6 N5 Fe1 124.4(2) . .
N7 N6 N5 109.9(3) . .
N6 N7 N8 107.0(3) . .
C3 N8 N7 108.6(3) . .
C3 N8 C4 129.3(3) . .
N7 N8 C4 121.8(3) . .
C5 N9 N10 106.5(3) . .
C5 N9 Fe2 131.0(2) . .
N10 N9 Fe2 122.5(2) . .
N11 N10 N9 109.9(3) . .
N10 N11 N12 106.5(3) . .
C5 N12 N11 108.9(3) . .
C5 N12 C6 129.8(3) . .
N11 N12 C6 121.2(3) . .
C7 N13 N14 105.8(3) . .
C7 N13 Fe2 130.7(2) . .
N14 N13 Fe2 123.4(2) . .
N15 N14 N13 109.4(3) . .
N14 N15 N16 107.5(3) . .
C7 N16 N15 107.8(3) . .
C7 N16 C8 130.0(3) . .
N15 N16 C8 122.1(3) . .
C9 N17 N18 105.6(3) . .
C9 N17 Fe3 133.3(2) . .
N18 N17 Fe3 120.9(2) . .
N19 N18 N17 110.0(3) . .
N18 N19 N20 106.9(3) . .
C9 N20 N19 107.9(3) . .
C9 N20 C10 131.6(3) . .
N19 N20 C10 120.5(3) . .
C11 N21 N22 106.0(3) . .
C11 N21 Fe3 131.8(2) . .
N22 N21 Fe3 121.9(2) . .
N23 N22 N21 109.9(3) . .
N22 N23 N24 106.7(3) . .
C11 N24 N23 108.9(3) . .
C11 N24 C12 129.9(3) . .
N23 N24 C12 121.1(3) . .
N1 C1 N4 108.2(3) . .
N1 C1 H1A 125.9 . .
N4 C1 H1A 125.9 . .
N4 C2 H2A 109.5 . .
N4 C2 H2B 109.5 . .
H2A C2 H2B 109.5 . .
N4 C2 H2C 109.5 . .
H2A C2 H2C 109.5 . .
H2B C2 H2C 109.5 . .
N5 C3 N8 108.4(3) . .
N5 C3 H3A 125.8 . .
N8 C3 H3A 125.8 . .
N8 C4 H4A 109.5 . .
N8 C4 H4B 109.5 . .
H4A C4 H4B 109.5 . .
N8 C4 H4C 109.5 . .
H4A C4 H4C 109.5 . .
H4B C4 H4C 109.5 . .
N9 C5 N12 108.2(3) . .
N9 C5 H5A 125.9 . .
N12 C5 H5A 125.9 . .
N12 C6 H6A 109.5 . .
N12 C6 H6B 109.5 . .
H6A C6 H6B 109.5 . .
N12 C6 H6C 109.5 . .
H6A C6 H6C 109.5 . .
H6B C6 H6C 109.5 . .
N13 C7 N16 109.4(3) . .
N13 C7 H7A 125.3 . .
N16 C7 H7A 125.3 . .
N16 C8 H8A 109.5 . .
N16 C8 H8B 109.5 . .
H8A C8 H8B 109.5 . .
N16 C8 H8C 109.5 . .
H8A C8 H8C 109.5 . .
H8B C8 H8C 109.5 . .
N17 C9 N20 109.6(3) . .
N17 C9 H9A 125.2 . .
N20 C9 H9A 125.2 . .
N20 C10 H10A 109.5 . .
N20 C10 H10B 109.5 . .
H10A C10 H10B 109.5 . .
N20 C10 H10C 109.5 . .
H10A C10 H10C 109.5 . .
H10B C10 H10C 109.5 . .
N21 C11 N24 108.6(3) . .
N21 C11 H11A 125.7 . .
N24 C11 H11A 125.7 . .
N24 C12 H12A 109.5 . .
N24 C12 H12B 109.5 . .
H12A C12 H12B 109.5 . .
N24 C12 H12C 109.5 . .
H12A C12 H12C 109.5 . .
H12B C12 H12C 109.5 . .
O2 S1 O3 115.37(16) . .
O2 S1 O1 115.05(16) . .
O3 S1 O1 114.98(16) . .
O2 S1 C13 103.27(16) . .
O3 S1 C13 102.64(17) . .
O1 S1 C13 102.92(16) . .
F3 C13 F1 106.5(3) . .
F3 C13 F2 107.0(3) . .
F1 C13 F2 107.1(3) . .
F3 C13 S1 112.7(2) . .
F1 C13 S1 111.7(3) . .
F2 C13 S1 111.5(3) . .
O6 S2 O4 115.34(17) . .
O6 S2 O5 114.93(17) . .
O4 S2 O5 115.75(16) . .
O6 S2 C14 102.39(18) . .
O4 S2 C14 102.54(16) . .
O5 S2 C14 103.04(19) . .
F6 C14 F4 107.2(3) . .
F6 C14 F5 106.5(3) . .
F4 C14 F5 106.5(3) . .
F6 C14 S2 112.3(3) . .
F4 C14 S2 112.6(3) . .
F5 C14 S2 111.4(3) . .

loop_
_geom_bond_atom_site_label_1
_geom_bond_atom_site_label_2
_geom_bond_distance
_geom_bond_site_symmetry_2
Fe1 N5 1.984(3) 3_565
Fe1 N5 1.983(3) 2_665
Fe1 N5 1.983(3) .
Fe1 N1 1.985(3) 2_665
Fe1 N1 1.985(3) 3_565
Fe1 N1 1.985(3) .
Fe2 N9 2.181(3) 3
Fe2 N9 2.181(3) 2
Fe2 N9 2.181(3) .
Fe2 N13 2.183(3) 3
Fe2 N13 2.183(3) 2
Fe2 N13 2.183(3) .
Fe3 N21 2.163(3) .
Fe3 N21 2.163(3) 2_655
Fe3 N21 2.163(3) 3_665
Fe3 N17 2.221(3) .
Fe3 N17 2.221(3) 2_655
Fe3 N17 2.221(3) 3_665
N1 C1 1.317(5) .
N1 N2 1.370(4) .
N2 N3 1.295(4) .
N3 N4 1.349(4) .
N4 C1 1.331(4) .
N4 C2 1.457(5) .
N5 C3 1.323(5) .
N5 N6 1.369(4) .
N6 N7 1.293(4) .
N7 N8 1.347(4) .
N8 C3 1.330(4) .
N8 C4 1.459(5) .
N9 C5 1.318(5) .
N9 N10 1.364(4) .
N10 N11 1.301(4) .
N11 N12 1.347(4) .
N12 C5 1.333(5) .
N12 C6 1.462(4) .
N13 C7 1.310(5) .
N13 N14 1.362(4) .
N14 N15 1.291(4) .
N15 N16 1.338(4) .
N16 C7 1.320(5) .
N16 C8 1.457(5) .
N17 C9 1.313(5) .
N17 N18 1.365(4) .
N18 N19 1.290(4) .
N19 N20 1.354(4) .
N20 C9 1.319(5) .
N20 C10 1.465(5) .
N21 C11 1.318(5) .
N21 N22 1.369(4) .
N22 N23 1.291(4) .
N23 N24 1.349(4) .
N24 C11 1.323(5) .
N24 C12 1.465(5) .
C1 H1A 0.9500 .
C2 H2A 0.9800 .
C2 H2B 0.9800 .
C2 H2C 0.9800 .
C3 H3A 0.9500 .
C4 H4A 0.9800 .
C4 H4B 0.9800 .
C4 H4C 0.9800 .
C5 H5A 0.9500 .
C6 H6A 0.9800 .
C6 H6B 0.9800 .
C6 H6C 0.9800 .
C7 H7A 0.9500 .
C8 H8A 0.9800 .
C8 H8B 0.9800 .
C8 H8C 0.9800 .
C9 H9A 0.9500 .
C10 H10A 0.9800 .
C10 H10B 0.9800 .
C10 H10C 0.9800 .
C11 H11A 0.9500 .
C12 H12A 0.9800 .
C12 H12B 0.9800 .
C12 H12C 0.9800 .
S1 O2 1.438(3) .
S1 O3 1.439(3) .
S1 O1 1.443(3) .
S1 C13 1.814(4) .
C13 F3 1.334(4) .
C13 F1 1.338(5) .
C13 F2 1.344(4) .
S2 O6 1.436(3) .
S2 O4 1.437(3) .
S2 O5 1.439(3) .
S2 C14 1.814(4) .
C14 F6 1.331(4) .
C14 F4 1.336(5) .
C14 F5 1.350(4) .
